data_2102467
loop_
_publ_author_name
'Marsh, Richard E.'

_publ_section_title
;
 Space group <i>Cc</i>: an update
;
_journal_issue 2
_journal_name_full 'Acta Crystallographica Section B'
_journal_page_first 252
_journal_page_last 253
_journal_paper_doi 10.1107/S0108768104003878
_journal_volume 60
_journal_year 2004
_chemical_formula_moiety 'C36 H36 N4 O8 F12 Mn'
_chemical_formula_sum 'C36 H36 F12 Mn N4 O8'
_space_group_crystal_system monoclinic
_space_group_IT_number 15
_symmetry_space_group_name_H-M 'C 1 2/c 1'
_audit_creation_method CRYM
_cell_angle_alpha 90
_cell_angle_beta 114.94
_cell_angle_gamma 90
_cell_formula_units_Z 4
_cell_length_a 21.7620
_cell_length_b 9.6850
_cell_length_c 22.0730
_cell_volume 4218.395
_cod_data_source_file bk0142.cif
_cod_data_source_block ZIZNOL
_cod_depositor_comments
;
 Adding the _cell_formula_units_Z data item.

 Antanas Vaitkus,
 2017-08-05

  Added moiety chemical formula from Marsh (2004) paper.
  The summary chemical formula is calculated from moiety formula using
  AdHocParser
  (svn://www.crystallography.net/cod-tools/trunk/Formulae/AdHocParser.yp,
  revision 1441.)

  Andrius Merkys
  2013-11-11
;
_cod_original_sg_symbol_H-M C2/c
_cod_database_code 2102467

loop_
_atom_site_label
_atom_site_type_symbol
_atom_site_fract_x
_atom_site_fract_y
_atom_site_fract_z
Mn1 Mn 0.50000 0.39610 0.25000
O1 O 0.44855 0.52005 0.15965
O2 O 0.48035 0.23235 0.17820
C1 C 0.44260 0.48850 0.10330
C2 C 0.44990 0.36230 0.07900
C3 C 0.46765 0.24575 0.11735
C4 C 0.42395 0.61160 0.05480
F1 F 0.46840 0.69485 0.06740
F2 F 0.37460 0.67435 0.05050
F3 F 0.40885 0.58270 -0.00435
C5 C 0.47575 0.10985 0.08255
F4 F 0.50345 0.01785 0.12060
F5 F 0.48515 0.12490 0.03550
F6 F 0.41825 0.05615 0.05460
O5 O 0.40995 0.42195 0.26670
N1 N 0.35485 0.49580 0.23380
O6 O 0.25975 0.78850 0.21675
N2 N 0.28455 0.67095 0.21345
C11 C 0.30110 0.45535 0.18010
C12 C 0.29260 0.32020 0.15060
C13 C 0.33045 0.20245 0.18290
C14 C 0.31740 0.07465 0.15035
C15 C 0.26830 0.06010 0.08885
C16 C 0.23085 0.16840 0.05790
C17 C 0.23880 0.29600 0.08685
C18 C 0.25000 0.57385 0.15965
C19 C 0.24020 0.64360 0.09500
C20 C 0.18020 0.53420 0.15705
C21 C 0.35150 0.63115 0.26305
C22 C 0.35500 0.61005 0.33280
C23 C 0.40495 0.72605 0.25860
